data_7119895
loop_
_publ_author_name
'Karak, Suvendu'
'Kumar, Sushil'
'Bera, Saibal'
'D\'iaz, David D\'iaz'
'Banerjee, Subhrashis'
'Vanka, Kumar'
'Banerjee, Rahul'

_publ_section_title
;
 Interplaying anions in a supramolecular metallohydrogel to form metal
 organic frameworks.
;
_journal_issue 26
_journal_name_full 'Chemical communications (Cambridge, England)'
_journal_page_first 3705
_journal_page_last 3708
_journal_paper_doi 10.1039/c7cc00539c
_journal_volume 53
_journal_year 2017
_chemical_formula_moiety 'C14 H22 N2 O5 Zn, O'
_chemical_formula_sum 'C14 H22 N2 O6 Zn'
_chemical_formula_weight 379.70
_space_group_crystal_system orthorhombic
_space_group_IT_number 19
_space_group_name_Hall 'P 2ac 2ab'
_space_group_name_H-M_alt 'P 21 21 21'
_symmetry_space_group_name_Hall 'P 2ac 2ab'
_symmetry_space_group_name_H-M 'P 21 21 21'
_atom_sites_solution_hydrogens mixed
_audit_creation_method SHELXL-2016/4
_audit_update_record
;
2017-01-20 deposited with the CCDC.
2017-03-15 downloaded from the CCDC.
;
_cell_angle_alpha 90.000(5)
_cell_angle_beta 90.000(5)
_cell_angle_gamma 90.000(5)
_cell_formula_units_Z 4
_cell_length_a 6.166(5)
_cell_length_b 15.763(5)
_cell_length_c 17.831(5)
_cell_measurement_reflns_used 2861
_cell_measurement_temperature 293(2)
_cell_measurement_theta_max 25.00
_cell_measurement_theta_min 3.50
_cell_volume 1733.1(16)
_computing_structure_refinement 'SHELXL-2016/4 (Sheldrick, 2016)'
_diffrn_ambient_temperature 293(2)
_diffrn_measured_fraction_theta_full 0.997
_diffrn_measured_fraction_theta_max 0.997
_diffrn_measurement_device_type 'Supernova X-Ray (Mo) source'
_diffrn_measurement_method '\w scans'
_diffrn_radiation_type MoK\a
_diffrn_radiation_wavelength 0.71073
_diffrn_reflns_av_R_equivalents 0.0549
_diffrn_reflns_av_unetI/netI 0.0614
_diffrn_reflns_Laue_measured_fraction_full 0.997
_diffrn_reflns_Laue_measured_fraction_max 0.997
_diffrn_reflns_limit_h_max 6
_diffrn_reflns_limit_h_min -7
_diffrn_reflns_limit_k_max 18
_diffrn_reflns_limit_k_min -13
_diffrn_reflns_limit_l_max 21
_diffrn_reflns_limit_l_min -20
_diffrn_reflns_number 4137
_diffrn_reflns_point_group_measured_fraction_full 0.936
_diffrn_reflns_point_group_measured_fraction_max 0.936
_diffrn_reflns_theta_full 24.998
_diffrn_reflns_theta_max 24.998
_diffrn_reflns_theta_min 3.450
_exptl_absorpt_coefficient_mu 1.447
_exptl_absorpt_correction_T_max 0.749
_exptl_absorpt_correction_T_min 0.693
_exptl_absorpt_correction_type multi-scan
_exptl_absorpt_process_details Crysalispro
_exptl_crystal_colour colorless
_exptl_crystal_density_diffrn 1.455
_exptl_crystal_description block
_exptl_crystal_F_000 792
_exptl_crystal_size_max 0.260
_exptl_crystal_size_mid 0.220
_exptl_crystal_size_min 0.200
_refine_diff_density_max 0.612
_refine_diff_density_min -0.715
_refine_diff_density_rms 0.117
_refine_ls_abs_structure_details
;
 Classical Flack method preferred over Parsons because s.u. lower.
;
_refine_ls_abs_structure_Flack 0.02(4)
_refine_ls_extinction_method none
_refine_ls_goodness_of_fit_ref 1.054
_refine_ls_hydrogen_treatment constr
_refine_ls_matrix_type full
_refine_ls_number_parameters 212
_refine_ls_number_reflns 2861
_refine_ls_number_restraints 0
_refine_ls_restrained_S_all 1.054
_refine_ls_R_factor_all 0.0622
_refine_ls_R_factor_gt 0.0594
_refine_ls_shift/su_max 0.001
_refine_ls_shift/su_mean 0.000
_refine_ls_structure_factor_coef Fsqd
_refine_ls_weighting_details 'w=1/[\s^2^(Fo^2^)+(0.1225P)^2^] where P=(Fo^2^+2Fc^2^)/3'
_refine_ls_weighting_scheme calc
_refine_ls_wR_factor_gt 0.1667
_refine_ls_wR_factor_ref 0.1715
_reflns_Friedel_coverage 0.605
_reflns_Friedel_fraction_full 0.851
_reflns_Friedel_fraction_max 0.851
_reflns_number_gt 2669
_reflns_number_total 2861
_reflns_threshold_expression 'I > 2\s(I)'
_cod_data_source_file c7cc00539c2.cif
_cod_data_source_block ZAIL-OAc
_cod_database_code 7119895
_shelx_shelxl_version_number 2016/4
_shelx_space_group_comment
;
The symmetry employed for this shelxl refinement is uniquely defined
by the following loop, which should always be used as a source of
symmetry information in preference to the above space-group names.
They are only intended as comments.
;
_shelx_estimated_absorpt_t_min 0.705
_shelx_estimated_absorpt_t_max 0.761

loop_
_space_group_symop_operation_xyz
'x, y, z'
'-x+1/2, -y, z+1/2'
'x+1/2, -y+1/2, -z'
'-x, y+1/2, -z+1/2'

loop_
_atom_site_label
_atom_site_type_symbol
_atom_site_fract_x
_atom_site_fract_y
_atom_site_fract_z
_atom_site_U_iso_or_equiv
_atom_site_adp_type
_atom_site_occupancy
_atom_site_site_symmetry_order
_atom_site_calc_flag
_atom_site_refinement_flags_posn
_atom_site_refinement_flags_adp
C1 C -0.0768(12) -0.0391(4) 0.1025(4) 0.0330(15) Uani 1 1 d . .
C2 C 0.1360(11) -0.0773(4) 0.0777(4) 0.0281(14) Uani 1 1 d . .
H2 H 0.126373 -0.091905 0.024414 0.034 Uiso 1 1 calc R U
C3 C 0.1917(12) -0.1579(4) 0.1227(4) 0.0353(16) Uani 1 1 d . .
H3 H 0.247247 -0.140584 0.171881 0.042 Uiso 1 1 calc R U
C4 C -0.0111(16) -0.2113(6) 0.1349(6) 0.059(2) Uani 1 1 d . .
H4A H -0.125912 -0.175878 0.153370 0.088 Uiso 1 1 calc R U
H4B H 0.019197 -0.255127 0.170795 0.088 Uiso 1 1 calc R U
H4C H -0.054288 -0.236537 0.088249 0.088 Uiso 1 1 calc R U
C5 C 0.3673(15) -0.2076(5) 0.0829(5) 0.053(2) Uani 1 1 d . .
H5A H 0.491265 -0.170656 0.075322 0.063 Uiso 1 1 calc R U
H5B H 0.314033 -0.224123 0.033895 0.063 Uiso 1 1 calc R U
C6 C 0.4434(19) -0.2875(6) 0.1247(6) 0.071(3) Uani 1 1 d . .
H6A H 0.563807 -0.312283 0.098527 0.106 Uiso 1 1 calc R U
H6B H 0.326574 -0.327733 0.127044 0.106 Uiso 1 1 calc R U
H6C H 0.487181 -0.272558 0.174647 0.106 Uiso 1 1 calc R U
C7 C 0.3018(13) 0.0552(4) 0.0308(3) 0.0351(16) Uani 1 1 d . .
H7A H 0.429182 0.090545 0.037400 0.042 Uiso 1 1 calc R U
H7B H 0.175731 0.090433 0.040330 0.042 Uiso 1 1 calc R U
C8 C 0.2940(12) 0.0262(4) -0.0506(3) 0.0315(15) Uani 1 1 d . .
C9 C 0.1174(14) 0.0486(5) -0.0944(4) 0.0456(19) Uani 1 1 d . .
H9 H 0.002818 0.078966 -0.073718 0.055 Uiso 1 1 calc R U
C10 C 0.1135(13) 0.0256(7) -0.1679(4) 0.051(2) Uani 1 1 d . .
H10 H -0.007547 0.039901 -0.196300 0.061 Uiso 1 1 calc R U
C11 C 0.4434(12) -0.0378(5) -0.1589(4) 0.0347(15) Uani 1 1 d . .
H11 H 0.556408 -0.067728 -0.181069 0.042 Uiso 1 1 calc R U
C12 C 0.4578(13) -0.0180(5) -0.0849(4) 0.0365(16) Uani 1 1 d . .
H12 H 0.579017 -0.034365 -0.057464 0.044 Uiso 1 1 calc R U
C13 C 0.236(2) 0.2363(5) 0.1736(5) 0.060(2) Uani 1 1 d . .
C14 C 0.093(2) 0.3147(6) 0.1673(7) 0.089(4) Uani 1 1 d . .
H14A H -0.056046 0.297501 0.162070 0.134 Uiso 1 1 calc R U
H14B H 0.135085 0.347150 0.124190 0.134 Uiso 1 1 calc R U
H14C H 0.108252 0.348692 0.211607 0.134 Uiso 1 1 calc R U
N1 N 0.3075(10) -0.0133(3) 0.0880(3) 0.0281(13) Uani 1 1 d . .
H1 H 0.450721 -0.040191 0.089349 0.034 Uiso 1 1 calc R U
N3 N 0.2732(10) -0.0159(4) -0.2009(3) 0.0333(13) Uani 1 1 d . .
O1 O -0.2405(8) -0.0534(3) 0.0671(3) 0.0481(13) Uani 1 1 d . .
O2 O -0.0682(8) 0.0068(3) 0.1625(3) 0.0415(12) Uani 1 1 d . .
O3 O 0.5698(8) 0.0883(3) 0.2043(3) 0.0421(12) Uani 1 1 d . .
H3A H 0.666599 0.054503 0.178893 0.063 Uiso 1 1 d R U
H3B H 0.597083 0.142576 0.188083 0.063 Uiso 1 1 d R U
O4 O 0.1348(10) 0.1687(3) 0.1820(3) 0.0519(15) Uani 1 1 d . .
O5 O 0.4367(14) 0.2438(5) 0.1708(5) 0.087(2) Uani 1 1 d . .
O6 O 0.621(5) 0.2404(14) 0.0246(8) 0.37(2) Uani 1 1 d . .
ZN01 Zn 0.24546(12) 0.05219(4) 0.18885(3) 0.0295(3) Uani 1 1 d . .

loop_
_atom_site_aniso_label
_atom_site_aniso_U_11
_atom_site_aniso_U_22
_atom_site_aniso_U_33
_atom_site_aniso_U_23
_atom_site_aniso_U_13
_atom_site_aniso_U_12
C1 0.028(4) 0.039(3) 0.032(3) 0.001(3) 0.001(3) 0.000(3)
C2 0.024(3) 0.036(3) 0.024(3) -0.001(3) 0.003(3) -0.002(3)
C3 0.038(4) 0.037(3) 0.031(3) 0.003(3) -0.003(3) -0.003(3)
C4 0.055(6) 0.055(5) 0.066(6) 0.012(4) 0.011(5) -0.011(5)
C5 0.045(5) 0.045(4) 0.068(5) 0.011(4) 0.004(5) 0.004(4)
C6 0.061(6) 0.056(5) 0.096(8) 0.021(5) 0.006(6) 0.013(5)
C7 0.046(4) 0.037(3) 0.022(3) 0.004(2) 0.006(3) 0.000(3)
C8 0.038(4) 0.033(3) 0.023(3) 0.001(2) 0.005(3) -0.004(3)
C9 0.041(5) 0.064(5) 0.032(3) -0.004(4) -0.001(3) 0.009(4)
C10 0.032(4) 0.091(6) 0.030(4) -0.010(4) -0.004(3) 0.016(5)
C11 0.032(4) 0.047(4) 0.025(3) 0.001(3) 0.001(3) 0.005(3)
C12 0.033(4) 0.049(4) 0.028(3) 0.001(3) -0.004(3) 0.008(4)
C13 0.082(8) 0.050(4) 0.049(4) 0.007(4) 0.000(6) 0.021(6)
C14 0.117(11) 0.054(5) 0.097(8) 0.017(6) 0.000(9) 0.024(7)
N1 0.026(3) 0.034(2) 0.024(2) -0.001(2) -0.001(2) -0.001(2)
N3 0.030(3) 0.049(3) 0.021(2) 0.002(2) -0.001(2) -0.001(3)
O1 0.021(3) 0.071(3) 0.051(3) -0.009(2) -0.009(2) -0.003(3)
O2 0.024(3) 0.064(3) 0.036(3) -0.014(3) 0.003(2) 0.006(3)
O3 0.030(3) 0.052(3) 0.044(3) -0.013(3) 0.003(2) 0.005(2)
O4 0.055(4) 0.039(3) 0.061(3) -0.007(2) -0.001(3) 0.014(3)
O5 0.066(5) 0.066(4) 0.128(7) 0.023(5) 0.005(5) 0.000(4)
O6 0.68(5) 0.282(17) 0.144(13) -0.097(15) 0.17(2) -0.36(3)
ZN01 0.0289(5) 0.0409(5) 0.0188(4) -0.0028(2) 0.0004(4) 0.0043(4)

loop_
_atom_type_symbol
_atom_type_description
_atom_type_scat_dispersion_real
_atom_type_scat_dispersion_imag
_atom_type_scat_source
C C 0.0033 0.0016 'International Tables Vol C Tables 4.2.6.8 and 6.1.1.4'
H H 0.0000 0.0000 'International Tables Vol C Tables 4.2.6.8 and 6.1.1.4'
N N 0.0061 0.0033 'International Tables Vol C Tables 4.2.6.8 and 6.1.1.4'
O O 0.0106 0.0060 'International Tables Vol C Tables 4.2.6.8 and 6.1.1.4'
Zn Zn 0.2839 1.4301 'International Tables Vol C Tables 4.2.6.8 and 6.1.1.4'

loop_
_geom_angle_atom_site_label_1
_geom_angle_atom_site_label_2
_geom_angle_atom_site_label_3
_geom_angle
_geom_angle_site_symmetry_1
_geom_angle_site_symmetry_3
O1 C1 O2 124.8(7) . .
O1 C1 C2 119.8(6) . .
O2 C1 C2 115.4(6) . .
N1 C2 C1 108.3(5) . .
N1 C2 C3 109.9(5) . .
C1 C2 C3 111.7(5) . .
N1 C2 H2 108.9 . .
C1 C2 H2 108.9 . .
C3 C2 H2 108.9 . .
C5 C3 C4 111.6(6) . .
C5 C3 C2 110.0(6) . .
C4 C3 C2 110.3(6) . .
C5 C3 H3 108.3 . .
C4 C3 H3 108.3 . .
C2 C3 H3 108.3 . .
C3 C4 H4A 109.5 . .
C3 C4 H4B 109.5 . .
H4A C4 H4B 109.5 . .
C3 C4 H4C 109.5 . .
H4A C4 H4C 109.5 . .
H4B C4 H4C 109.5 . .
C3 C5 C6 114.5(7) . .
C3 C5 H5A 108.6 . .
C6 C5 H5A 108.6 . .
C3 C5 H5B 108.6 . .
C6 C5 H5B 108.6 . .
H5A C5 H5B 107.6 . .
C5 C6 H6A 109.5 . .
C5 C6 H6B 109.5 . .
H6A C6 H6B 109.5 . .
C5 C6 H6C 109.5 . .
H6A C6 H6C 109.5 . .
H6B C6 H6C 109.5 . .
N1 C7 C8 115.8(5) . .
N1 C7 H7A 108.3 . .
C8 C7 H7A 108.3 . .
N1 C7 H7B 108.3 . .
C8 C7 H7B 108.3 . .
H7A C7 H7B 107.4 . .
C12 C8 C9 117.2(6) . .
C12 C8 C7 123.7(7) . .
C9 C8 C7 119.0(6) . .
C10 C9 C8 119.3(7) . .
C10 C9 H9 120.4 . .
C8 C9 H9 120.4 . .
N3 C10 C9 123.3(7) . .
N3 C10 H10 118.4 . .
C9 C10 H10 118.4 . .
N3 C11 C12 122.5(7) . .
N3 C11 H11 118.7 . .
C12 C11 H11 118.7 . .
C11 C12 C8 120.1(7) . .
C11 C12 H12 119.9 . .
C8 C12 H12 119.9 . .
O5 C13 O4 125.8(9) . .
O5 C13 C14 119.9(10) . .
O4 C13 C14 114.3(11) . .
C13 C14 H14A 109.5 . .
C13 C14 H14B 109.5 . .
H14A C14 H14B 109.5 . .
C13 C14 H14C 109.5 . .
H14A C14 H14C 109.5 . .
H14B C14 H14C 109.5 . .
C2 N1 C7 113.3(5) . .
C2 N1 ZN01 108.1(4) . .
C7 N1 ZN01 103.0(4) . .
C2 N1 H1 110.7 . .
C7 N1 H1 110.7 . .
ZN01 N1 H1 110.7 . .
C10 N3 C11 117.6(6) . .
C10 N3 ZN01 121.6(5) . 2_554
C11 N3 ZN01 120.7(5) . 2_554
C1 O2 ZN01 114.2(5) . .
ZN01 O3 H3A 113.4 . .
ZN01 O3 H3B 112.7 . .
H3A O3 H3B 105.5 . .
C13 O4 ZN01 129.4(7) . .
O4 ZN01 N3 107.5(2) . 2
O4 ZN01 O3 94.9(2) . .
N3 ZN01 O3 90.2(2) 2 .
O4 ZN01 N1 117.9(2) . .
N3 ZN01 N1 133.7(2) 2 .
O3 ZN01 N1 94.1(2) . .
O4 ZN01 O2 89.1(2) . .
N3 ZN01 O2 93.8(2) 2 .
O3 ZN01 O2 173.16(17) . .
N1 ZN01 O2 79.1(2) . .

loop_
_geom_bond_atom_site_label_1
_geom_bond_atom_site_label_2
_geom_bond_distance
_geom_bond_site_symmetry_2
C1 O1 1.212(9) .
C1 O2 1.293(8) .
C1 C2 1.510(10) .
C2 N1 1.473(9) .
C2 C3 1.542(9) .
C2 H2 0.9800 .
C3 C5 1.513(11) .
C3 C4 1.522(11) .
C3 H3 0.9800 .
C4 H4A 0.9600 .
C4 H4B 0.9600 .
C4 H4C 0.9600 .
C5 C6 1.538(11) .
C5 H5A 0.9700 .
C5 H5B 0.9700 .
C6 H6A 0.9600 .
C6 H6B 0.9600 .
C6 H6C 0.9600 .
C7 N1 1.486(8) .
C7 C8 1.522(8) .
C7 H7A 0.9700 .
C7 H7B 0.9700 .
C8 C12 1.370(11) .
C8 C9 1.385(10) .
C9 C10 1.360(10) .
C9 H9 0.9300 .
C10 N3 1.321(10) .
C10 H10 0.9300 .
C11 N3 1.335(9) .
C11 C12 1.359(10) .
C11 H11 0.9300 .
C12 H12 0.9300 .
C13 O5 1.244(15) .
C13 O4 1.244(12) .
C13 C14 1.523(13) .
C14 H14A 0.9600 .
C14 H14B 0.9600 .
C14 H14C 0.9600 .
N1 ZN01 2.109(5) .
N1 H1 0.9800 .
N3 ZN01 2.050(5) 2_554
O2 ZN01 2.115(6) .
O3 ZN01 2.097(5) .
O3 H3A 0.9193 .
O3 H3B 0.9180 .
O4 ZN01 1.963(5) .
ZN01 N3 2.050(5) 2

loop_
_geom_torsion_atom_site_label_1
_geom_torsion_atom_site_label_2
_geom_torsion_atom_site_label_3
_geom_torsion_atom_site_label_4
_geom_torsion
_geom_torsion_site_symmetry_4
O1 C1 C2 N1 140.3(6) .
O2 C1 C2 N1 -40.7(7) .
O1 C1 C2 C3 -98.5(7) .
O2 C1 C2 C3 80.5(7) .
N1 C2 C3 C5 -75.7(7) .
C1 C2 C3 C5 164.0(6) .
N1 C2 C3 C4 160.7(6) .
C1 C2 C3 C4 40.4(8) .
C4 C3 C5 C6 -59.8(10) .
C2 C3 C5 C6 177.4(8) .
N1 C7 C8 C12 -64.5(9) .
N1 C7 C8 C9 118.8(7) .
C12 C8 C9 C10 0.6(12) .
C7 C8 C9 C10 177.4(8) .
C8 C9 C10 N3 -1.5(15) .
N3 C11 C12 C8 0.0(11) .
C9 C8 C12 C11 0.2(11) .
C7 C8 C12 C11 -176.5(6) .
C1 C2 N1 C7 -74.4(6) .
C3 C2 N1 C7 163.3(5) .
C1 C2 N1 ZN01 39.1(5) .
C3 C2 N1 ZN01 -83.2(6) .
C8 C7 N1 C2 -51.1(8) .
C8 C7 N1 ZN01 -167.6(5) .
C9 C10 N3 C11 1.6(14) .
C9 C10 N3 ZN01 178.0(8) 2_554
C12 C11 N3 C10 -0.8(12) .
C12 C11 N3 ZN01 -177.3(6) 2_554
O1 C1 O2 ZN01 -160.5(6) .
C2 C1 O2 ZN01 20.5(7) .
O5 C13 O4 ZN01 -3.1(15) .
C14 C13 O4 ZN01 177.4(7) .
